data_7710358
loop_
_publ_author_name
'Pinto, Andrea'
'Ward, Jas S.'
'Rissanen, Kari'
'Smith, Martin'
'Rodr\'iguez, Laura'

_publ_section_title
;
 Aggregation of gold(i) complexes: phosphorescence vs. singlet oxygen
 production
;
_journal_name_full 'Dalton Transactions'
_journal_paper_doi 10.1039/D2DT01154A
_journal_year 2022
_chemical_formula_moiety 'C66 H54 Au Cl6 N6 P2, 4(C H4 O), Cl'
_chemical_formula_sum 'C70 H70 Au Cl7 N6 O4 P2'
_chemical_formula_weight 1566.37
_space_group_crystal_system monoclinic
_space_group_IT_number 15
_space_group_name_Hall '-C 2yc'
_space_group_name_H-M_alt 'C 1 2/c 1'
_atom_sites_solution_hydrogens geom
_atom_sites_solution_primary dual
_audit_creation_date 2020-03-13
_audit_creation_method
;
Olex2 1.2
(compiled 2018.05.29 svn.r3508 for OlexSys, GUI svn.r5506)
;
_audit_update_record
;
2022-04-11 deposited with the CCDC.	2022-05-13 downloaded from the CCDC.
;
_cell_angle_alpha 90
_cell_angle_beta 107.1290(10)
_cell_angle_gamma 90
_cell_formula_units_Z 4
_cell_length_a 20.0915(6)
_cell_length_b 14.5770(4)
_cell_length_c 24.3861(7)
_cell_measurement_reflns_used 10888
_cell_measurement_temperature 170
_cell_measurement_theta_max 30.999
_cell_measurement_theta_min 0.407
_cell_volume 6825.3(3)
_computing_cell_refinement 'DENZO/SCALEPACK (Otwinowski & Minor, 1997)'
_computing_data_collection 'COLLECT (Nonius, 2001).'
_computing_data_reduction 'DENZO/SCALEPACK (Otwinowski & Minor, 1997)'
_computing_molecular_graphics 'Olex2 (Dolomanov et al., 2009)'
_computing_publication_material 'Olex2 (Dolomanov et al., 2009)'
_computing_structure_refinement 'ShelXL (Sheldrick, 2015)'
_computing_structure_solution 'ShelXT (Sheldrick, 2015)'
_diffrn_ambient_temperature 170
_diffrn_measured_fraction_theta_full 0.999
_diffrn_measured_fraction_theta_max 0.999
_diffrn_measurement_device_type 'Bruker APEX-II CCD'
_diffrn_measurement_method '\w scans'
_diffrn_radiation_monochromator graphite
_diffrn_radiation_type MoK\a
_diffrn_radiation_wavelength 0.71073
_diffrn_reflns_av_R_equivalents 0.0278
_diffrn_reflns_av_unetI/netI 0.0334
_diffrn_reflns_Laue_measured_fraction_full 0.999
_diffrn_reflns_Laue_measured_fraction_max 0.999
_diffrn_reflns_limit_h_max 26
_diffrn_reflns_limit_h_min -26
_diffrn_reflns_limit_k_max 19
_diffrn_reflns_limit_k_min -19
_diffrn_reflns_limit_l_max 32
_diffrn_reflns_limit_l_min -32
_diffrn_reflns_number 16013
_diffrn_reflns_point_group_measured_fraction_full 0.999
_diffrn_reflns_point_group_measured_fraction_max 0.999
_diffrn_reflns_theta_full 25.242
_diffrn_reflns_theta_max 28.282
_diffrn_reflns_theta_min 1.748
_exptl_absorpt_coefficient_mu 2.530
_exptl_absorpt_correction_T_max 0.7462
_exptl_absorpt_correction_T_min 0.5033
_exptl_absorpt_correction_type multi-scan
_exptl_absorpt_process_details
'SADABS-2012/1 (Bruker,2012) was used for absorption correction. wR2(int) was 0.0909 before and 0.0605 after correction. The Ratio of minimum to maximum transmission is 0.6745. The \l/2 correction factor is 0.0015.'
_exptl_crystal_colour colourless
_exptl_crystal_colour_primary colourless
_exptl_crystal_density_diffrn 1.524
_exptl_crystal_description plate
_exptl_crystal_F_000 3168
_exptl_crystal_recrystallization_method 'Re-crystallisation from solvent: MeOH'
_exptl_crystal_size_max 0.4
_exptl_crystal_size_mid 0.34
_exptl_crystal_size_min 0.12
_refine_diff_density_max 1.319
_refine_diff_density_min -1.140
_refine_diff_density_rms 0.251
_refine_ls_extinction_method none
_refine_ls_goodness_of_fit_ref 1.278
_refine_ls_hydrogen_treatment constr
_refine_ls_matrix_type full
_refine_ls_number_parameters 412
_refine_ls_number_reflns 8486
_refine_ls_number_restraints 150
_refine_ls_restrained_S_all 1.278
_refine_ls_R_factor_all 0.0569
_refine_ls_R_factor_gt 0.0465
_refine_ls_shift/su_max 0.002
_refine_ls_shift/su_mean 0.000
_refine_ls_structure_factor_coef Fsqd
_refine_ls_weighting_details 'w=1/[\s^2^(Fo^2^)+(0.0438P)^2^+26.7836P] where P=(Fo^2^+2Fc^2^)/3'
_refine_ls_weighting_scheme calc
_refine_ls_wR_factor_gt 0.1200
_refine_ls_wR_factor_ref 0.1244
_reflns_Friedel_coverage 0.000
_reflns_number_gt 7244
_reflns_number_total 8486
_reflns_threshold_expression 'I > 2\s(I)'
_cod_data_source_file d2dt01154a2.cif
_cod_data_source_block 5
_cod_database_code 7710358
_shelxl_version_number 2014/6
_shelx_space_group_comment
;
The symmetry employed for this shelxl refinement is uniquely defined
by the following loop, which should always be used as a source of
symmetry information in preference to the above space-group names.
They are only intended as comments.
;
_shelx_estimated_absorpt_t_max 0.751
_shelx_estimated_absorpt_t_min 0.431
_olex2_refinement_description
;
1. Fixed Uiso
 At 1.2 times of:
  All C(H) groups, All C(H,H) groups, All N(H) groups
 At 1.5 times of:
  All C(H,H,H) groups, All O(H) groups
2. Rigid body (RIGU) restrains
 C53, C54, C55, C56, C57, C58, C59, C60, C61, C62
 with sigma for 1-2 distances of 0.003 and sigma for 1-3 distances of 0.003
 C33, C34, C35, C36, C37, C38, C39, C40, C41, C42
 with sigma for 1-2 distances of 0.003 and sigma for 1-3 distances of 0.003
3.a Secondary CH2 refined with riding coordinates:
 C11(H11A,H11B), C31(H31A,H31B), C51(H51A,H51B)
3.b Aromatic/amide H refined with riding coordinates:
 N12(H12), C14(H14), C15(H15), C18(H18), C19(H19), C20(H20), C21(H21),
 N32(H32), C34(H34), C35(H35), C38(H38), C39(H39), C40(H40), C41(H41), N52(H52),
  C54(H54), C55(H55), C58(H58), C59(H59), C60(H60), C61(H61)
3.c Idealised Me refined as rotating group:
 C102(H10A,H10B,H10C), C112(H11C,H11D,H11E)
3.d Idealised tetrahedral OH refined as rotating group:
 O101(H101), O111(H111)
;
_olex2_submission_special_instructions 'No special instructions were received'

loop_
_space_group_symop_operation_xyz
'x, y, z'
'-x, y, -z+1/2'
'x+1/2, y+1/2, z'
'-x+1/2, y+1/2, -z+1/2'
'-x, -y, -z'
'x, -y, z-1/2'
'-x+1/2, -y+1/2, -z'
'x+1/2, -y+1/2, z-1/2'

loop_
_atom_site_label
_atom_site_type_symbol
_atom_site_fract_x
_atom_site_fract_y
_atom_site_fract_z
_atom_site_U_iso_or_equiv
_atom_site_adp_type
_atom_site_occupancy
_atom_site_site_symmetry_order
_atom_site_calc_flag
_atom_site_refinement_flags_posn
_atom_site_refinement_flags_adp
_atom_site_refinement_flags_occupancy
_atom_site_disorder_assembly
_atom_site_disorder_group
Au1 Au 0.5000 0.5000 0.5000 0.03142(8) Uani 1 2 d S T P . .
Cl1 Cl 0.5000 0.32642(18) 0.7500 0.1003(11) Uani 1 2 d S T P . .
P1 P 0.53415(5) 0.42450(7) 0.58603(4) 0.0273(2) Uani 1 1 d . . . . .
C11 C 0.4607(2) 0.3678(3) 0.6038(2) 0.0346(9) Uani 1 1 d . . . . .
H11A H 0.4291 0.3398 0.5688 0.042 Uiso 1 1 calc R . . . .
H11B H 0.4788 0.3183 0.6321 0.042 Uiso 1 1 calc R . . . .
N12 N 0.42253(19) 0.4329(3) 0.62727(17) 0.0372(8) Uani 1 1 d . . . . .
H12 H 0.4338 0.4389 0.6648 0.045 Uiso 1 1 calc R . . . .
C13 C 0.3692(2) 0.4861(3) 0.5938(2) 0.0316(9) Uani 1 1 d . . . . .
C14 C 0.3469(2) 0.4787(3) 0.5349(2) 0.0349(9) Uani 1 1 d . . . . .
H14 H 0.3693 0.4365 0.5164 0.042 Uiso 1 1 calc R . . . .
C15 C 0.2915(2) 0.5326(4) 0.5016(2) 0.0394(10) Uani 1 1 d . . . . .
H15 H 0.2767 0.5260 0.4610 0.047 Uiso 1 1 calc R . . . .
C16 C 0.2592(2) 0.5938(3) 0.5269(2) 0.0419(11) Uani 1 1 d . . . . .
C17 C 0.2804(2) 0.6064(3) 0.5875(2) 0.0395(10) Uani 1 1 d . . . . .
C18 C 0.2483(3) 0.6700(4) 0.6152(3) 0.0578(15) Uani 1 1 d . . . . .
H18 H 0.2111 0.7068 0.5929 0.069 Uiso 1 1 calc R . . . .
C19 C 0.2696(4) 0.6800(4) 0.6741(3) 0.0690(19) Uani 1 1 d . . . . .
H19 H 0.2469 0.7225 0.6921 0.083 Uiso 1 1 calc R . . . .
C20 C 0.3249(4) 0.6271(4) 0.7068(3) 0.0640(17) Uani 1 1 d . . . . .
H20 H 0.3402 0.6347 0.7473 0.077 Uiso 1 1 calc R . . . .
C21 C 0.3576(3) 0.5644(4) 0.6818(2) 0.0487(12) Uani 1 1 d . . . . .
H21 H 0.3952 0.5292 0.7051 0.058 Uiso 1 1 calc R . . . .
C22 C 0.3361(2) 0.5514(3) 0.6215(2) 0.0371(10) Uani 1 1 d . . . . .
Cl23 Cl 0.18942(7) 0.65611(10) 0.48385(8) 0.0630(4) Uani 1 1 d . . . . .
C31 C 0.5958(2) 0.3282(3) 0.5894(2) 0.0353(9) Uani 1 1 d . . . . .
H31A H 0.6318 0.3475 0.5714 0.042 Uiso 1 1 calc R . . . .
H31B H 0.6196 0.3131 0.6300 0.042 Uiso 1 1 calc R . . . .
N32 N 0.5607(2) 0.2483(3) 0.56063(18) 0.0421(9) Uani 1 1 d . . . . .
H32 H 0.5549 0.2017 0.5817 0.051 Uiso 1 1 calc R . . . .
C33 C 0.5353(2) 0.2402(3) 0.50143(19) 0.0321(8) Uani 1 1 d . U . . .
C34 C 0.5581(2) 0.2976(3) 0.4658(2) 0.0405(10) Uani 1 1 d . U . . .
H34 H 0.5892 0.3462 0.4819 0.049 Uiso 1 1 calc R . . . .
C35 C 0.5358(3) 0.2852(3) 0.4056(2) 0.0408(10) Uani 1 1 d . U . . .
H35 H 0.5538 0.3230 0.3816 0.049 Uiso 1 1 calc R . . . .
C36 C 0.4885(3) 0.2190(4) 0.3826(2) 0.0484(11) Uani 1 1 d . U . . .
C37 C 0.4608(3) 0.1609(4) 0.4161(2) 0.0435(10) Uani 1 1 d . U . . .
C38 C 0.4101(4) 0.0926(5) 0.3938(3) 0.0718(18) Uani 1 1 d . U . . .
H38 H 0.3952 0.0842 0.3534 0.086 Uiso 1 1 calc R . . . .
C39 C 0.3807(4) 0.0377(5) 0.4259(3) 0.0750(19) Uani 1 1 d . U . . .
H39 H 0.3457 -0.0061 0.4089 0.090 Uiso 1 1 calc R . . . .
C40 C 0.4064(4) 0.0507(5) 0.4868(4) 0.078(2) Uani 1 1 d . U . . .
H40 H 0.3885 0.0131 0.5110 0.093 Uiso 1 1 calc R . . . .
C41 C 0.4554(3) 0.1148(4) 0.5113(3) 0.0521(13) Uani 1 1 d . U . . .
H41 H 0.4707 0.1211 0.5518 0.062 Uiso 1 1 calc R . . . .
C42 C 0.4842(2) 0.1725(3) 0.4771(2) 0.0411(10) Uani 1 1 d . U . . .
Cl43 Cl 0.46195(10) 0.20761(16) 0.30810(7) 0.0787(5) Uani 1 1 d . . . . .
C51 C 0.5759(2) 0.4910(3) 0.65271(19) 0.0348(9) Uani 1 1 d . . . . .
H51A H 0.5577 0.5545 0.6480 0.042 Uiso 1 1 calc R . . . .
H51B H 0.5634 0.4629 0.6853 0.042 Uiso 1 1 calc R . . . .
N52 N 0.6501(2) 0.4934(3) 0.66567(18) 0.0418(9) Uani 1 1 d . . . . .
H52 H 0.6746 0.4549 0.6916 0.050 Uiso 1 1 calc R . . . .
C53 C 0.6856(2) 0.5524(3) 0.64009(19) 0.0333(9) Uani 1 1 d . U . . .
C54 C 0.6535(3) 0.6261(3) 0.6077(2) 0.0402(10) Uani 1 1 d . U . . .
H54 H 0.6048 0.6346 0.6005 0.048 Uiso 1 1 calc R . . . .
C55 C 0.6917(3) 0.6894(4) 0.5848(2) 0.0505(12) Uani 1 1 d . U . . .
H55 H 0.6693 0.7408 0.5632 0.061 Uiso 1 1 calc R . . . .
C56 C 0.7612(3) 0.6750(5) 0.5944(3) 0.0578(13) Uani 1 1 d . U . . .
C57 C 0.7970(3) 0.5991(4) 0.6242(2) 0.0505(11) Uani 1 1 d . U . . .
C58 C 0.8681(3) 0.5783(6) 0.6315(3) 0.0736(17) Uani 1 1 d . U . . .
H58 H 0.8948 0.6222 0.6183 0.088 Uiso 1 1 calc R . . . .
C59 C 0.9002(4) 0.5030(6) 0.6553(3) 0.0796(19) Uani 1 1 d . U . . .
H59 H 0.9476 0.4922 0.6578 0.096 Uiso 1 1 calc R . . . .
C60 C 0.8607(3) 0.4373(6) 0.6774(3) 0.0805(19) Uani 1 1 d . U . . .
H60 H 0.8821 0.3822 0.6948 0.097 Uiso 1 1 calc R . . . .
C61 C 0.7918(3) 0.4548(5) 0.6731(3) 0.0552(13) Uani 1 1 d . U . . .
H61 H 0.7665 0.4111 0.6879 0.066 Uiso 1 1 calc R . . . .
C62 C 0.7579(2) 0.5352(4) 0.6475(2) 0.0423(10) Uani 1 1 d . U . . .
Cl63 Cl 0.80714(12) 0.75746(18) 0.56835(10) 0.1039(8) Uani 1 1 d . . . . .
O101 O 0.6761(3) 0.3390(4) 0.7421(2) 0.0864(16) Uani 1 1 d . . . . .
H101 H 0.6363 0.3370 0.7466 0.130 Uiso 1 1 calc GR . . . .
C102 C 0.7261(6) 0.3368(9) 0.7951(3) 0.125(4) Uani 1 1 d . . . . .
H10A H 0.7654 0.3760 0.7943 0.187 Uiso 1 1 calc GR . . . .
H10B H 0.7424 0.2737 0.8041 0.187 Uiso 1 1 calc GR . . . .
H10C H 0.7059 0.3592 0.8246 0.187 Uiso 1 1 calc GR . . . .
O111 O 0.5464(4) 0.1744(5) 0.6723(3) 0.119(3) Uani 1 1 d . . . . .
H111 H 0.5488 0.2232 0.6911 0.178 Uiso 1 1 calc GR . . . .
C112 C 0.5931(4) 0.1128(5) 0.7036(4) 0.085(2) Uani 1 1 d . . . . .
H11C H 0.6167 0.1390 0.7413 0.128 Uiso 1 1 calc GR . . . .
H11D H 0.6275 0.0984 0.6836 0.128 Uiso 1 1 calc GR . . . .
H11E H 0.5687 0.0566 0.7085 0.128 Uiso 1 1 calc GR . . . .

loop_
_atom_site_aniso_label
_atom_site_aniso_U_11
_atom_site_aniso_U_22
_atom_site_aniso_U_33
_atom_site_aniso_U_23
_atom_site_aniso_U_13
_atom_site_aniso_U_12
Au1 0.03177(12) 0.03501(13) 0.02685(12) 0.00359(10) 0.00768(8) -0.00147(10)
Cl1 0.202(4) 0.0573(14) 0.0345(10) 0.000 0.0238(15) 0.000
P1 0.0245(4) 0.0304(5) 0.0270(5) 0.0028(4) 0.0076(4) -0.0006(4)
C11 0.031(2) 0.031(2) 0.044(2) 0.0038(18) 0.0128(18) -0.0005(17)
N12 0.0365(19) 0.042(2) 0.0348(19) 0.0037(16) 0.0139(16) 0.0063(16)
C13 0.032(2) 0.028(2) 0.037(2) 0.0037(16) 0.0131(17) -0.0052(15)
C14 0.034(2) 0.034(2) 0.039(2) -0.0008(17) 0.0149(19) -0.0022(16)
C15 0.034(2) 0.039(2) 0.042(3) 0.005(2) 0.0059(19) -0.0068(19)
C16 0.034(2) 0.034(2) 0.055(3) 0.009(2) 0.010(2) 0.0022(18)
C17 0.035(2) 0.030(2) 0.058(3) 0.001(2) 0.020(2) -0.0032(18)
C18 0.062(3) 0.037(3) 0.082(4) 0.006(3) 0.033(3) 0.010(2)
C19 0.094(5) 0.045(3) 0.085(5) 0.000(3) 0.052(4) 0.018(3)
C20 0.095(5) 0.054(3) 0.053(3) -0.003(3) 0.039(3) 0.011(3)
C21 0.065(3) 0.043(3) 0.043(3) 0.001(2) 0.024(2) 0.002(2)
C22 0.041(2) 0.032(2) 0.042(2) 0.0011(19) 0.019(2) -0.0042(18)
Cl23 0.0405(6) 0.0502(8) 0.0869(11) 0.0192(7) 0.0013(7) 0.0057(6)
C31 0.031(2) 0.036(2) 0.037(2) 0.0011(18) 0.0074(17) 0.0058(17)
N32 0.050(2) 0.035(2) 0.042(2) 0.0047(17) 0.0148(18) 0.0007(17)
C33 0.030(2) 0.0289(19) 0.040(2) 0.0021(16) 0.0147(16) 0.0047(15)
C34 0.039(2) 0.040(2) 0.046(2) 0.0018(18) 0.0179(19) -0.0023(19)
C35 0.040(2) 0.043(2) 0.041(2) 0.0056(18) 0.0144(18) 0.0023(19)
C36 0.043(2) 0.057(3) 0.044(2) -0.004(2) 0.011(2) 0.004(2)
C37 0.036(2) 0.045(2) 0.050(2) -0.0084(19) 0.0148(18) -0.0011(18)
C38 0.064(4) 0.078(4) 0.074(4) -0.023(3) 0.021(3) -0.027(3)
C39 0.079(4) 0.072(4) 0.084(4) -0.020(3) 0.040(3) -0.032(4)
C40 0.082(4) 0.073(4) 0.092(4) -0.018(3) 0.045(3) -0.035(4)
C41 0.058(3) 0.046(3) 0.063(3) -0.008(2) 0.033(2) -0.016(2)
C42 0.033(2) 0.038(2) 0.055(2) -0.0032(18) 0.0176(18) -0.0005(17)
Cl43 0.0802(11) 0.1106(15) 0.0413(8) -0.0059(9) 0.0116(7) -0.0040(11)
C51 0.037(2) 0.039(2) 0.028(2) -0.0028(18) 0.0101(17) -0.0093(18)
N52 0.037(2) 0.045(2) 0.039(2) 0.0065(17) 0.0031(16) -0.0097(17)
C53 0.0309(18) 0.036(2) 0.033(2) -0.0069(16) 0.0091(15) -0.0074(15)
C54 0.038(2) 0.039(2) 0.047(2) -0.0001(19) 0.0167(19) -0.0059(17)
C55 0.060(3) 0.046(3) 0.048(3) -0.001(2) 0.019(2) -0.018(2)
C56 0.055(3) 0.070(3) 0.054(3) -0.010(2) 0.023(2) -0.028(2)
C57 0.038(2) 0.073(3) 0.042(2) -0.017(2) 0.0165(18) -0.0204(19)
C58 0.041(3) 0.119(5) 0.065(4) -0.020(3) 0.022(2) -0.013(3)
C59 0.044(3) 0.123(5) 0.067(4) -0.023(3) 0.009(3) 0.005(3)
C60 0.047(3) 0.109(5) 0.078(4) -0.012(4) 0.008(3) 0.020(3)
C61 0.040(2) 0.069(3) 0.052(3) -0.009(2) 0.006(2) 0.008(2)
C62 0.0296(19) 0.056(2) 0.040(2) -0.0125(19) 0.0092(17) -0.0056(17)
Cl63 0.1018(15) 0.1252(18) 0.0941(14) 0.0050(13) 0.0435(12) -0.0714(14)
O101 0.127(5) 0.066(3) 0.056(3) 0.022(2) 0.011(3) 0.007(3)
C102 0.141(9) 0.178(11) 0.045(4) 0.023(5) 0.014(5) 0.074(8)
O111 0.154(6) 0.122(5) 0.115(5) 0.070(4) 0.092(5) 0.082(5)
C112 0.096(6) 0.068(5) 0.086(5) 0.017(4) 0.017(4) 0.014(4)

loop_
_atom_type_symbol
_atom_type_description
_atom_type_scat_dispersion_real
_atom_type_scat_dispersion_imag
_atom_type_scat_source
C C 0.0033 0.0016 'International Tables Vol C Tables 4.2.6.8 and 6.1.1.4'
H H 0.0000 0.0000 'International Tables Vol C Tables 4.2.6.8 and 6.1.1.4'
Au Au -2.0133 8.8022 'International Tables Vol C Tables 4.2.6.8 and 6.1.1.4'
Cl Cl 0.1484 0.1585 'International Tables Vol C Tables 4.2.6.8 and 6.1.1.4'
N N 0.0061 0.0033 'International Tables Vol C Tables 4.2.6.8 and 6.1.1.4'
O O 0.0106 0.0060 'International Tables Vol C Tables 4.2.6.8 and 6.1.1.4'
P P 0.1023 0.0942 'International Tables Vol C Tables 4.2.6.8 and 6.1.1.4'

loop_
_geom_angle_atom_site_label_1
_geom_angle_atom_site_label_2
_geom_angle_atom_site_label_3
_geom_angle
_geom_angle_site_symmetry_1
_geom_angle_site_symmetry_3
_geom_angle_publ_flag
P1 Au1 P1 180.0 5_666 . ?
C11 P1 Au1 112.66(15) . . ?
C11 P1 C31 102.7(2) . . ?
C11 P1 C51 102.3(2) . . ?
C31 P1 Au1 114.82(15) . . ?
C31 P1 C51 103.3(2) . . ?
C51 P1 Au1 119.03(15) . . ?
N12 C11 P1 110.7(3) . . ?
C13 N12 C11 123.2(4) . . ?
N12 C13 C14 122.0(4) . . ?
N12 C13 C22 118.8(4) . . ?
C14 C13 C22 119.3(4) . . ?
C13 C14 C15 121.1(4) . . ?
C16 C15 C14 120.5(5) . . ?
C15 C16 C17 121.5(4) . . ?
C15 C16 Cl23 118.5(4) . . ?
C17 C16 Cl23 120.0(4) . . ?
C16 C17 C22 118.2(4) . . ?
C18 C17 C16 122.9(5) . . ?
C18 C17 C22 118.9(5) . . ?
C19 C18 C17 121.5(6) . . ?
C18 C19 C20 119.2(6) . . ?
C21 C20 C19 121.4(6) . . ?
C20 C21 C22 120.7(6) . . ?
C17 C22 C13 119.4(4) . . ?
C21 C22 C13 122.2(5) . . ?
C21 C22 C17 118.3(5) . . ?
N32 C31 P1 111.5(3) . . ?
C33 N32 C31 123.7(4) . . ?
N32 C33 C42 119.5(4) . . ?
C34 C33 N32 121.1(4) . . ?
C34 C33 C42 119.4(5) . . ?
C33 C34 C35 121.0(5) . . ?
C36 C35 C34 119.4(5) . . ?
C35 C36 C37 122.6(5) . . ?
C35 C36 Cl43 117.6(4) . . ?
C37 C36 Cl43 119.8(4) . . ?
C36 C37 C38 124.6(6) . . ?
C36 C37 C42 118.0(5) . . ?
C38 C37 C42 117.4(5) . . ?
C39 C38 C37 125.2(7) . . ?
C38 C39 C40 115.5(6) . . ?
C41 C40 C39 122.5(7) . . ?
C40 C41 C42 121.0(6) . . ?
C33 C42 C37 119.5(5) . . ?
C41 C42 C33 122.2(5) . . ?
C41 C42 C37 118.3(5) . . ?
N52 C51 P1 112.2(3) . . ?
C53 N52 C51 124.0(4) . . ?
N52 C53 C62 118.3(4) . . ?
C54 C53 N52 122.1(4) . . ?
C54 C53 C62 119.7(4) . . ?
C53 C54 C55 121.3(5) . . ?
C56 C55 C54 118.6(6) . . ?
C55 C56 C57 123.6(5) . . ?
C55 C56 Cl63 117.2(5) . . ?
C57 C56 Cl63 119.2(4) . . ?
C56 C57 C58 125.3(6) . . ?
C56 C57 C62 117.4(5) . . ?
C58 C57 C62 117.3(6) . . ?
C59 C58 C57 125.2(7) . . ?
C58 C59 C60 117.8(7) . . ?
C61 C60 C59 119.8(8) . . ?
C60 C61 C62 122.1(7) . . ?
C53 C62 C57 119.2(5) . . ?
C61 C62 C53 122.9(5) . . ?
C61 C62 C57 117.8(5) . . ?

loop_
_geom_bond_atom_site_label_1
_geom_bond_atom_site_label_2
_geom_bond_distance
_geom_bond_site_symmetry_2
_geom_bond_publ_flag
Au1 P1 2.2881(10) 5_666 ?
Au1 P1 2.2881(10) . ?
P1 C11 1.851(4) . ?
P1 C31 1.858(4) . ?
P1 C51 1.867(4) . ?
C11 N12 1.440(6) . ?
N12 C13 1.379(6) . ?
C13 C14 1.379(7) . ?
C13 C22 1.438(6) . ?
C14 C15 1.408(7) . ?
C15 C16 1.356(7) . ?
C16 C17 1.424(7) . ?
C16 Cl23 1.740(5) . ?
C17 C18 1.410(7) . ?
C17 C22 1.428(7) . ?
C18 C19 1.379(10) . ?
C19 C20 1.394(10) . ?
C20 C21 1.370(8) . ?
C21 C22 1.417(7) . ?
C31 N32 1.434(6) . ?
N32 C33 1.387(6) . ?
C33 C34 1.378(6) . ?
C33 C42 1.423(7) . ?
C34 C35 1.413(7) . ?
C35 C36 1.355(7) . ?
C36 C37 1.401(8) . ?
C36 Cl43 1.743(6) . ?
C37 C38 1.413(8) . ?
C37 C42 1.432(7) . ?
C38 C39 1.367(10) . ?
C39 C40 1.434(11) . ?
C40 C41 1.362(8) . ?
C41 C42 1.421(7) . ?
C51 N52 1.430(6) . ?
N52 C53 1.377(6) . ?
C53 C54 1.375(7) . ?
C53 C62 1.434(6) . ?
C54 C55 1.415(7) . ?
C55 C56 1.363(8) . ?
C56 C57 1.401(9) . ?
C56 Cl63 1.745(6) . ?
C57 C58 1.420(8) . ?
C57 C62 1.439(7) . ?
C58 C59 1.318(11) . ?
C59 C60 1.444(12) . ?
C60 C61 1.381(8) . ?
C61 C62 1.405(9) . ?
O101 C102 1.385(9) . ?
O111 C112 1.359(9) . ?
